data_4133602
loop_
_publ_author_name
'Wang, Yuwen'
'Karni, Miriam'
'Yao, Shenglai'
'Apeloig, Yitzhak'
'Driess, Matthias'

_publ_section_title
;
 An Isolable Bis(silylene)-Stabilized Germylone and Its Reactivity.
;
_journal_issue 4
_journal_name_full 'Journal of the American Chemical Society'
_journal_page_first 1655
_journal_page_last 1664
_journal_paper_doi 10.1021/jacs.8b11605
_journal_volume 141
_journal_year 2019
_chemical_formula_sum 'C45 H58 Cl2 Ge N4 O Si2'
_chemical_formula_weight 870.62
_space_group_crystal_system orthorhombic
_space_group_IT_number 29
_space_group_name_Hall 'P 2c -2ac'
_space_group_name_H-M_alt 'P c a 21'
_atom_sites_solution_hydrogens geom
_audit_creation_method 'CrysAlisPro 1.171.38.46 (Rigaku OD, 2015)'
_cell_angle_alpha 90
_cell_angle_beta 90
_cell_angle_gamma 90
_cell_formula_units_Z 4
_cell_length_a 18.8289(2)
_cell_length_b 15.5259(2)
_cell_length_c 17.5625(2)
_cell_measurement_reflns_used 13324
_cell_measurement_temperature 150(2)
_cell_measurement_theta_max 73.5250
_cell_measurement_theta_min 2.4810
_cell_volume 5134.14(10)
_computing_cell_refinement 'CrysAlisPro 1.171.38.46 (Rigaku OD, 2015)'
_computing_data_collection 'CrysAlisPro 1.171.38.46 (Rigaku OD, 2015)'
_computing_data_reduction 'CrysAlisPro 1.171.38.46 (Rigaku OD, 2015)'
_computing_structure_refinement 'SHELXL-2018/3 (Sheldrick, 2018)'
_diffrn_ambient_temperature 150(2)
_diffrn_measured_fraction_theta_full 0.996
_diffrn_measured_fraction_theta_max 0.996
_diffrn_measurement_device 'four-circle diffractometer'
_diffrn_measurement_device_type 'SuperNova, Single source at offset, Atlas'
_diffrn_radiation_monochromator mirror
_diffrn_radiation_type CuK\a
_diffrn_radiation_wavelength 1.54184
_diffrn_reflns_av_R_equivalents 0.0250
_diffrn_reflns_av_unetI/netI 0.0269
_diffrn_reflns_Laue_measured_fraction_full 0.996
_diffrn_reflns_Laue_measured_fraction_max 0.996
_diffrn_reflns_limit_h_max 22
_diffrn_reflns_limit_h_min -18
_diffrn_reflns_limit_k_max 16
_diffrn_reflns_limit_k_min -18
_diffrn_reflns_limit_l_max 21
_diffrn_reflns_limit_l_min -15
_diffrn_reflns_number 20299
_diffrn_reflns_point_group_measured_fraction_full 0.859
_diffrn_reflns_point_group_measured_fraction_max 0.859
_diffrn_reflns_theta_full 67.500
_diffrn_reflns_theta_max 67.500
_diffrn_reflns_theta_min 3.690
_exptl_absorpt_coefficient_mu 2.469
_exptl_absorpt_correction_T_max 1.00000
_exptl_absorpt_correction_T_min 0.31994
_exptl_absorpt_correction_type multi-scan
_exptl_absorpt_process_details
;
CrysAlisPro 1.171.38.46 (Rigaku Oxford Diffraction, 2015)
Empirical absorption correction using spherical harmonics,
 implemented in SCALE3 ABSPACK scaling algorithm.
;
_exptl_crystal_colour yellow
_exptl_crystal_density_diffrn 1.126
_exptl_crystal_description rod
_exptl_crystal_F_000 1832
_exptl_crystal_size_max 0.650
_exptl_crystal_size_mid 0.100
_exptl_crystal_size_min 0.080
_refine_diff_density_max 0.636
_refine_diff_density_min -0.458
_refine_diff_density_rms 0.048
_refine_ls_abs_structure_details
;
 Flack x determined using 2930 quotients [(I+)-(I-)]/[(I+)+(I-)]
 (Parsons, Flack and Wagner, Acta Cryst. B69 (2013) 249-259).
;
_refine_ls_abs_structure_Flack 1.020(12)
_refine_ls_extinction_method none
_refine_ls_goodness_of_fit_ref 1.029
_refine_ls_hydrogen_treatment constr
_refine_ls_matrix_type full
_refine_ls_number_parameters 510
_refine_ls_number_reflns 7944
_refine_ls_number_restraints 1
_refine_ls_restrained_S_all 1.028
_refine_ls_R_factor_all 0.0432
_refine_ls_R_factor_gt 0.0413
_refine_ls_shift/su_max 0.012
_refine_ls_shift/su_mean 0.000
_refine_ls_structure_factor_coef Fsqd
_refine_ls_weighting_details 'w=1/[\s^2^(Fo^2^)+(0.0677P)^2^+4.8519P] where P=(Fo^2^+2Fc^2^)/3'
_refine_ls_weighting_scheme calc
_refine_ls_wR_factor_gt 0.1096
_refine_ls_wR_factor_ref 0.1119
_reflns_Friedel_coverage 0.663
_reflns_Friedel_fraction_full 0.711
_reflns_Friedel_fraction_max 0.711
_reflns_number_gt 7625
_reflns_number_total 7944
_reflns_threshold_expression 'I > 2\s(I)'
_cod_data_source_file ja8b11605_si_002.cif
_cod_data_source_block Compound-2
_cod_database_code 4133602
_shelx_shelxl_version_number 2018/3
_shelx_space_group_comment
;
The symmetry employed for this shelxl refinement is uniquely defined
by the following loop, which should always be used as a source of
symmetry information in preference to the above space-group names.
They are only intended as comments.
;
_shelx_estimated_absorpt_t_min 0.297
_shelx_estimated_absorpt_t_max 0.827
_platon_squeeze_void_probe_radius 1.20

loop_
_space_group_symop_operation_xyz
'x, y, z'
'-x, -y, z+1/2'
'-x+1/2, y, z+1/2'
'x+1/2, -y, z'

loop_
_atom_site_label
_atom_site_type_symbol
_atom_site_fract_x
_atom_site_fract_y
_atom_site_fract_z
_atom_site_U_iso_or_equiv
_atom_site_adp_type
_atom_site_occupancy
_atom_site_site_symmetry_order
_atom_site_calc_flag
_atom_site_refinement_flags_posn
_atom_site_refinement_flags_adp
Ge1 Ge 0.14129(3) 0.73189(3) 0.05101(3) 0.02662(14) Uani 1 1 d . .
Cl1 Cl 0.03207(6) 0.87152(7) 0.05491(8) 0.0342(3) Uani 1 1 d . .
N4 N -0.0002(2) 0.6071(2) -0.0127(2) 0.0271(8) Uani 1 1 d . .
C1 C -0.0324(2) 0.5992(3) 0.0529(3) 0.0241(9) Uani 1 1 d . .
Cl2 Cl 0.19716(7) 0.60735(8) 0.00200(9) 0.0436(3) Uani 1 1 d . .
O2 O 0.06011(16) 0.81738(19) -0.13143(19) 0.0243(7) Uani 1 1 d . .
N3 N -0.0344(2) 0.6778(2) 0.0859(2) 0.0259(8) Uani 1 1 d . .
C2 C 0.3154(2) 0.8433(3) -0.0388(3) 0.0235(9) Uani 1 1 d . .
N2 N 0.27645(19) 0.7935(2) -0.0856(2) 0.0230(8) Uani 1 1 d . .
C3 C 0.1561(2) 0.9111(3) -0.1128(3) 0.0246(9) Uani 1 1 d . .
N1 N 0.26840(19) 0.8890(2) 0.0028(2) 0.0238(8) Uani 1 1 d . .
C4 C 0.1904(3) 0.9887(3) -0.1322(3) 0.0309(11) Uani 1 1 d . .
H4 H 0.234476 1.002950 -0.109127 0.037 Uiso 1 1 calc R U
C5 C 0.1603(3) 1.0441(3) -0.1845(3) 0.0363(12) Uani 1 1 d . .
H5 H 0.184285 1.095855 -0.197485 0.044 Uiso 1 1 calc R U
C6 C 0.0954(3) 1.0255(3) -0.2186(3) 0.0338(11) Uani 1 1 d . .
H6 H 0.075292 1.065157 -0.253764 0.041 Uiso 1 1 calc R U
C7 C 0.0596(3) 0.9493(3) -0.2018(3) 0.0281(10) Uani 1 1 d . .
C8 C 0.0925(2) 0.8949(3) -0.1492(3) 0.0231(9) Uani 1 1 d . .
C9 C -0.0141(2) 0.8212(3) -0.1252(3) 0.0254(10) Uani 1 1 d . .
C10 C -0.0423(3) 0.7740(3) -0.0663(3) 0.0278(10) Uani 1 1 d . .
C11 C -0.1168(3) 0.7737(4) -0.0601(4) 0.0379(13) Uani 1 1 d . .
H11 H -0.139486 0.740471 -0.021681 0.045 Uiso 1 1 calc R U
C12 C -0.1571(3) 0.8225(4) -0.1109(4) 0.0450(14) Uani 1 1 d . .
H12 H -0.207456 0.821656 -0.107067 0.054 Uiso 1 1 calc R U
C13 C -0.1254(3) 0.8724(4) -0.1670(3) 0.0391(13) Uani 1 1 d . .
H13 H -0.153955 0.906805 -0.199598 0.047 Uiso 1 1 calc R U
C14 C -0.0514(3) 0.8720(3) -0.1756(3) 0.0297(10) Uani 1 1 d . .
C15 C -0.0107(3) 0.9219(3) -0.2369(3) 0.0301(11) Uani 1 1 d . .
C16 C 0.0040(3) 0.8600(4) -0.3034(3) 0.0458(14) Uani 1 1 d . .
H16A H 0.035186 0.888206 -0.340447 0.069 Uiso 1 1 calc R U
H16B H -0.040920 0.844514 -0.328044 0.069 Uiso 1 1 calc R U
H16C H 0.027095 0.807828 -0.284065 0.069 Uiso 1 1 calc R U
C17 C -0.0528(3) 0.9988(4) -0.2667(4) 0.0460(14) Uani 1 1 d . .
H17A H -0.061734 1.039186 -0.224850 0.069 Uiso 1 1 calc R U
H17B H -0.098185 0.978841 -0.287541 0.069 Uiso 1 1 calc R U
H17C H -0.025552 1.027796 -0.306686 0.069 Uiso 1 1 calc R U
C18 C 0.2778(3) 0.9332(3) 0.0769(3) 0.0299(11) Uani 1 1 d . .
C19 C 0.2054(3) 0.9677(4) 0.0993(4) 0.0468(15) Uani 1 1 d . .
H19A H 0.188726 1.008171 0.060339 0.070 Uiso 1 1 calc R U
H19B H 0.208887 0.997443 0.148351 0.070 Uiso 1 1 calc R U
H19C H 0.171701 0.919819 0.103576 0.070 Uiso 1 1 calc R U
C20 C 0.3301(3) 1.0083(4) 0.0711(3) 0.0406(13) Uani 1 1 d . .
H20A H 0.377448 0.986162 0.058813 0.061 Uiso 1 1 calc R U
H20B H 0.331741 1.038945 0.119844 0.061 Uiso 1 1 calc R U
H20C H 0.314487 1.047823 0.030965 0.061 Uiso 1 1 calc R U
C21 C 0.3031(3) 0.8687(4) 0.1366(3) 0.0402(13) Uani 1 1 d . .
H21A H 0.267809 0.822664 0.141950 0.060 Uiso 1 1 calc R U
H21B H 0.309065 0.898082 0.185559 0.060 Uiso 1 1 calc R U
H21C H 0.348564 0.843908 0.120626 0.060 Uiso 1 1 calc R U
C22 C 0.3936(2) 0.8449(3) -0.0322(3) 0.0246(9) Uani 1 1 d . .
C23 C 0.4319(3) 0.9179(3) -0.0534(3) 0.0309(11) Uani 1 1 d . .
H23 H 0.408026 0.966951 -0.073097 0.037 Uiso 1 1 calc R U
C24 C 0.5057(3) 0.9184(4) -0.0455(3) 0.0384(12) Uani 1 1 d . .
H24 H 0.532037 0.968082 -0.059504 0.046 Uiso 1 1 calc R U
C25 C 0.5403(3) 0.8469(4) -0.0175(3) 0.0416(13) Uani 1 1 d . .
H25 H 0.590546 0.847423 -0.012672 0.050 Uiso 1 1 calc R U
C26 C 0.5026(3) 0.7749(3) 0.0037(3) 0.0375(12) Uani 1 1 d . .
H26 H 0.526820 0.725852 0.022830 0.045 Uiso 1 1 calc R U
C27 C 0.4292(3) 0.7738(3) -0.0029(3) 0.0303(10) Uani 1 1 d . .
H27 H 0.403191 0.724398 0.012567 0.036 Uiso 1 1 calc R U
C28 C 0.2959(2) 0.7497(3) -0.1572(3) 0.0263(10) Uani 1 1 d . .
C29 C 0.3323(3) 0.8135(4) -0.2109(3) 0.0365(12) Uani 1 1 d . .
H29A H 0.302484 0.864840 -0.216484 0.055 Uiso 1 1 calc R U
H29B H 0.339165 0.786496 -0.260755 0.055 Uiso 1 1 calc R U
H29C H 0.378472 0.829995 -0.189701 0.055 Uiso 1 1 calc R U
C30 C 0.2267(3) 0.7179(3) -0.1922(3) 0.0331(11) Uani 1 1 d . .
H30A H 0.202324 0.680078 -0.156052 0.050 Uiso 1 1 calc R U
H30B H 0.237053 0.685955 -0.239059 0.050 Uiso 1 1 calc R U
H30C H 0.196299 0.767327 -0.204138 0.050 Uiso 1 1 calc R U
C31 C 0.3441(3) 0.6723(3) -0.1422(3) 0.0371(12) Uani 1 1 d . .
H31A H 0.391146 0.692536 -0.126308 0.056 Uiso 1 1 calc R U
H31B H 0.348650 0.638074 -0.188834 0.056 Uiso 1 1 calc R U
H31C H 0.323494 0.636635 -0.101804 0.056 Uiso 1 1 calc R U
C32 C -0.0593(3) 0.7050(3) 0.1632(3) 0.0328(11) Uani 1 1 d . .
C33 C 0.0044(3) 0.7336(4) 0.2107(4) 0.0452(14) Uani 1 1 d . .
H33A H 0.036755 0.684802 0.217870 0.068 Uiso 1 1 calc R U
H33B H -0.012071 0.754061 0.260465 0.068 Uiso 1 1 calc R U
H33C H 0.029380 0.780232 0.184352 0.068 Uiso 1 1 calc R U
C34 C -0.0996(4) 0.6357(4) 0.2064(4) 0.0492(15) Uani 1 1 d . .
H34A H -0.139112 0.614711 0.175151 0.074 Uiso 1 1 calc R U
H34B H -0.118258 0.659830 0.253970 0.074 Uiso 1 1 calc R U
H34C H -0.067529 0.587756 0.218114 0.074 Uiso 1 1 calc R U
C35 C -0.1105(3) 0.7810(4) 0.1512(4) 0.0412(14) Uani 1 1 d . .
H35A H -0.084665 0.829385 0.128374 0.062 Uiso 1 1 calc R U
H35B H -0.130272 0.798761 0.200343 0.062 Uiso 1 1 calc R U
H35C H -0.149088 0.763354 0.117177 0.062 Uiso 1 1 calc R U
C36 C 0.0049(3) 0.5479(3) -0.0789(3) 0.0330(11) Uani 1 1 d . .
C37 C 0.0555(3) 0.5897(4) -0.1348(3) 0.0399(13) Uani 1 1 d . .
H37A H 0.036530 0.645805 -0.150435 0.060 Uiso 1 1 calc R U
H37B H 0.060706 0.552681 -0.179657 0.060 Uiso 1 1 calc R U
H37C H 0.101868 0.597707 -0.110582 0.060 Uiso 1 1 calc R U
C38 C 0.0335(4) 0.4594(4) -0.0557(4) 0.0506(16) Uani 1 1 d . .
H38A H 0.075885 0.466772 -0.023968 0.076 Uiso 1 1 calc R U
H38B H 0.045971 0.426589 -0.101510 0.076 Uiso 1 1 calc R U
H38C H -0.002893 0.428231 -0.026967 0.076 Uiso 1 1 calc R U
C39 C -0.0686(3) 0.5389(4) -0.1155(4) 0.0520(16) Uani 1 1 d . .
H39A H -0.101848 0.514541 -0.078418 0.078 Uiso 1 1 calc R U
H39B H -0.065355 0.500670 -0.159795 0.078 Uiso 1 1 calc R U
H39C H -0.085468 0.595679 -0.131801 0.078 Uiso 1 1 calc R U
C40 C -0.0555(2) 0.5159(3) 0.0883(3) 0.0271(10) Uani 1 1 d . .
C41 C -0.0056(3) 0.4696(3) 0.1296(3) 0.0316(11) Uani 1 1 d . .
H41 H 0.041647 0.490405 0.133819 0.038 Uiso 1 1 calc R U
C42 C -0.0246(3) 0.3931(3) 0.1646(3) 0.0381(12) Uani 1 1 d . .
H42 H 0.009648 0.361024 0.192446 0.046 Uiso 1 1 calc R U
C43 C -0.0937(3) 0.3637(3) 0.1588(3) 0.0377(12) Uani 1 1 d . .
H43 H -0.107294 0.312590 0.184673 0.045 Uiso 1 1 calc R U
C44 C -0.1430(3) 0.4078(3) 0.1160(3) 0.0383(13) Uani 1 1 d . .
H44 H -0.189902 0.385990 0.110926 0.046 Uiso 1 1 calc R U
Si2 Si 0.01873(6) 0.72549(8) 0.00778(8) 0.0247(3) Uani 1 1 d . .
C45 C -0.1239(3) 0.4845(3) 0.0800(3) 0.0323(11) Uani 1 1 d . .
H45 H -0.157543 0.515004 0.050116 0.039 Uiso 1 1 calc R U
Si1 Si 0.19382(6) 0.83150(8) -0.04246(7) 0.0223(3) Uani 1 1 d . .

loop_
_atom_site_aniso_label
_atom_site_aniso_U_11
_atom_site_aniso_U_22
_atom_site_aniso_U_33
_atom_site_aniso_U_23
_atom_site_aniso_U_13
_atom_site_aniso_U_12
Ge1 0.0263(3) 0.0296(3) 0.0240(3) 0.0050(3) -0.0040(2) -0.00547(19)
Cl1 0.0398(6) 0.0258(5) 0.0369(6) -0.0037(6) -0.0035(6) -0.0034(4)
N4 0.032(2) 0.0216(18) 0.028(2) -0.0015(17) 0.0000(17) -0.0072(15)
C1 0.0213(19) 0.024(2) 0.026(2) 0.005(2) -0.002(2) -0.0036(16)
Cl2 0.0442(7) 0.0330(6) 0.0535(8) 0.0042(6) -0.0062(6) 0.0079(5)
O2 0.0238(15) 0.0205(15) 0.0285(17) 0.0030(13) -0.0030(13) 0.0010(12)
N3 0.0283(19) 0.0205(18) 0.029(2) -0.0011(16) 0.0007(16) -0.0041(15)
C2 0.025(2) 0.026(2) 0.020(2) 0.0047(19) 0.0011(19) -0.0036(17)
N2 0.0239(18) 0.0245(18) 0.0205(19) -0.0014(16) -0.0013(15) 0.0000(15)
C3 0.029(2) 0.023(2) 0.022(2) 0.0016(19) 0.0043(19) -0.0005(18)
N1 0.0274(18) 0.0267(18) 0.0175(18) -0.0029(16) 0.0006(16) -0.0020(15)
C4 0.033(2) 0.025(2) 0.034(3) 0.004(2) 0.001(2) -0.0031(19)
C5 0.043(3) 0.024(2) 0.042(3) 0.008(2) 0.005(2) -0.004(2)
C6 0.046(3) 0.027(2) 0.029(3) 0.012(2) 0.007(2) 0.006(2)
C7 0.036(3) 0.025(2) 0.024(2) 0.0013(19) 0.002(2) 0.007(2)
C8 0.030(2) 0.017(2) 0.022(2) -0.0009(17) 0.0033(18) 0.0017(17)
C9 0.022(2) 0.026(2) 0.028(2) -0.004(2) -0.0019(18) 0.0008(17)
C10 0.028(2) 0.025(2) 0.031(3) 0.0018(19) -0.006(2) -0.0043(18)
C11 0.030(3) 0.043(3) 0.041(3) 0.009(2) -0.003(2) -0.007(2)
C12 0.024(2) 0.063(4) 0.048(4) 0.011(3) -0.005(2) 0.000(2)
C13 0.030(3) 0.046(3) 0.041(3) 0.006(3) -0.009(2) 0.008(2)
C14 0.034(3) 0.028(2) 0.027(3) -0.003(2) -0.003(2) 0.0036(19)
C15 0.032(2) 0.034(3) 0.025(3) 0.001(2) -0.004(2) 0.006(2)
C16 0.046(3) 0.062(4) 0.029(3) -0.016(3) -0.001(2) 0.000(3)
C17 0.047(3) 0.047(3) 0.044(3) 0.016(3) -0.007(3) 0.009(3)
C18 0.031(2) 0.034(3) 0.025(3) -0.006(2) -0.0007(19) -0.007(2)
C19 0.037(3) 0.060(4) 0.043(3) -0.027(3) 0.009(2) -0.006(3)
C20 0.049(3) 0.037(3) 0.036(3) -0.009(2) 0.006(2) -0.016(2)
C21 0.046(3) 0.052(4) 0.024(3) 0.000(2) -0.005(2) -0.012(3)
C22 0.025(2) 0.029(2) 0.019(2) -0.0006(19) -0.0001(18) -0.0063(18)
C23 0.035(3) 0.032(3) 0.026(2) 0.004(2) 0.003(2) -0.004(2)
C24 0.036(3) 0.043(3) 0.037(3) 0.003(2) 0.004(2) -0.016(2)
C25 0.026(2) 0.056(3) 0.042(3) -0.004(3) -0.001(2) -0.005(2)
C26 0.029(2) 0.043(3) 0.040(3) 0.000(2) -0.010(2) 0.004(2)
C27 0.029(2) 0.031(2) 0.030(3) 0.003(2) -0.005(2) -0.0034(18)
C28 0.028(2) 0.029(2) 0.022(2) -0.003(2) 0.001(2) 0.0000(19)
C29 0.038(3) 0.041(3) 0.030(3) 0.002(2) 0.005(2) -0.005(2)
C30 0.031(3) 0.038(3) 0.030(3) -0.013(2) -0.002(2) -0.001(2)
C31 0.041(3) 0.032(3) 0.038(3) -0.007(2) -0.004(2) 0.011(2)
C32 0.034(3) 0.032(3) 0.033(3) -0.004(2) 0.008(2) -0.006(2)
C33 0.046(3) 0.059(4) 0.031(3) -0.003(3) -0.003(3) -0.005(3)
C34 0.064(4) 0.039(3) 0.044(3) -0.006(3) 0.024(3) -0.007(3)
C35 0.038(3) 0.035(3) 0.051(4) -0.010(3) 0.009(3) 0.002(2)
C36 0.045(3) 0.028(2) 0.026(3) -0.001(2) -0.001(2) -0.008(2)
C37 0.055(3) 0.037(3) 0.027(3) -0.005(2) 0.004(2) -0.008(2)
C38 0.087(5) 0.026(3) 0.039(3) -0.003(2) 0.011(3) 0.006(3)
C39 0.059(4) 0.052(4) 0.045(4) -0.013(3) -0.013(3) -0.017(3)
C40 0.029(2) 0.025(2) 0.028(2) 0.001(2) 0.0022(19) -0.0046(18)
C41 0.032(2) 0.031(3) 0.032(3) 0.004(2) 0.000(2) -0.003(2)
C42 0.050(3) 0.034(3) 0.030(3) 0.006(2) 0.002(2) 0.006(2)
C43 0.052(3) 0.027(3) 0.034(3) 0.004(2) 0.010(2) -0.004(2)
C44 0.040(3) 0.034(3) 0.041(3) -0.003(2) 0.006(2) -0.012(2)
Si2 0.0253(6) 0.0228(6) 0.0260(7) 0.0036(5) -0.0031(5) -0.0051(4)
C45 0.032(2) 0.032(3) 0.033(3) 0.003(2) -0.002(2) -0.006(2)
Si1 0.0223(5) 0.0222(6) 0.0224(6) 0.0002(5) -0.0016(5) -0.0012(4)

loop_
_atom_type_symbol
_atom_type_description
_atom_type_scat_dispersion_real
_atom_type_scat_dispersion_imag
_atom_type_scat_source
C C 0.0181 0.0091 'International Tables Vol C Tables 4.2.6.8 and 6.1.1.4'
H H 0.0000 0.0000 'International Tables Vol C Tables 4.2.6.8 and 6.1.1.4'
N N 0.0311 0.0180 'International Tables Vol C Tables 4.2.6.8 and 6.1.1.4'
O O 0.0492 0.0322 'International Tables Vol C Tables 4.2.6.8 and 6.1.1.4'
Si Si 0.2541 0.3302 'International Tables Vol C Tables 4.2.6.8 and 6.1.1.4'
Cl Cl 0.3639 0.7018 'International Tables Vol C Tables 4.2.6.8 and 6.1.1.4'
Ge Ge -1.0885 0.8855 'International Tables Vol C Tables 4.2.6.8 and 6.1.1.4'

loop_
_geom_angle_atom_site_label_1
_geom_angle_atom_site_label_2
_geom_angle_atom_site_label_3
_geom_angle
Cl2 Ge1 Si2 105.98(5)
Cl2 Ge1 Si1 95.29(5)
Si2 Ge1 Si1 101.47(4)
C1 N4 C36 131.4(4)
C1 N4 Si2 90.7(3)
C36 N4 Si2 137.1(3)
N4 C1 N3 107.8(4)
N4 C1 C40 125.5(4)
N3 C1 C40 126.4(5)
N4 C1 Si2 55.1(2)
N3 C1 Si2 52.8(2)
C40 C1 Si2 171.7(3)
C8 O2 C9 114.8(3)
C1 N3 C32 130.7(4)
C1 N3 Si2 91.6(3)
C32 N3 Si2 136.8(3)
N2 C2 N1 106.0(4)
N2 C2 C22 126.9(4)
N1 C2 C22 127.1(4)
N2 C2 Si1 52.7(2)
N1 C2 Si1 53.4(2)
C22 C2 Si1 175.3(3)
C2 N2 C28 130.5(4)
C2 N2 Si1 91.4(3)
C28 N2 Si1 135.5(3)
C8 C3 C4 116.3(4)
C8 C3 Si1 120.7(3)
C4 C3 Si1 123.1(4)
C2 N1 C18 129.8(4)
C2 N1 Si1 90.7(3)
C18 N1 Si1 134.0(3)
C5 C4 C3 120.3(5)
C4 C5 C6 121.2(5)
C5 C6 C7 120.6(5)
C6 C7 C8 116.1(5)
C6 C7 C15 124.9(4)
C8 C7 C15 119.0(4)
C3 C8 O2 115.9(4)
C3 C8 C7 125.5(4)
O2 C8 C7 118.6(4)
C10 C9 C14 126.3(4)
C10 C9 O2 114.8(4)
C14 C9 O2 118.8(4)
C9 C10 C11 116.4(5)
C9 C10 Si2 119.7(4)
C11 C10 Si2 123.4(4)
C12 C11 C10 119.4(5)
C13 C12 C11 121.5(5)
C12 C13 C14 120.1(5)
C9 C14 C13 116.1(5)
C9 C14 C15 119.1(4)
C13 C14 C15 124.8(5)
C7 C15 C17 111.8(4)
C7 C15 C14 107.0(4)
C17 C15 C14 112.1(4)
C7 C15 C16 109.0(4)
C17 C15 C16 108.8(5)
C14 C15 C16 108.0(4)
N1 C18 C19 106.4(4)
N1 C18 C21 109.7(4)
C19 C18 C21 109.5(5)
N1 C18 C20 111.8(4)
C19 C18 C20 109.0(4)
C21 C18 C20 110.2(4)
C27 C22 C23 119.6(4)
C27 C22 C2 119.8(4)
C23 C22 C2 120.6(4)
C22 C23 C24 119.6(5)
C25 C24 C23 120.1(5)
C26 C25 C24 120.4(5)
C25 C26 C27 120.1(5)
C26 C27 C22 120.1(4)
N2 C28 C30 106.3(4)
N2 C28 C31 111.3(4)
C30 C28 C31 108.9(4)
N2 C28 C29 109.7(4)
C30 C28 C29 110.1(4)
C31 C28 C29 110.5(4)
N3 C32 C34 114.2(4)
N3 C32 C33 109.4(4)
C34 C32 C33 108.9(5)
N3 C32 C35 106.7(4)
C34 C32 C35 107.4(5)
C33 C32 C35 110.1(5)
N4 C36 C37 106.4(4)
N4 C36 C39 109.1(5)
C37 C36 C39 109.5(5)
N4 C36 C38 111.7(4)
C37 C36 C38 109.6(5)
C39 C36 C38 110.3(5)
C45 C40 C41 120.1(4)
C45 C40 C1 122.0(4)
C41 C40 C1 117.9(4)
C42 C41 C40 120.2(5)
C43 C42 C41 119.5(5)
C44 C43 C42 120.7(5)
C43 C44 C45 119.8(5)
N3 Si2 C10 109.9(2)
N3 Si2 N4 69.76(17)
C10 Si2 N4 98.08(19)
N3 Si2 C1 35.59(18)
C10 Si2 C1 108.60(18)
N4 Si2 C1 34.24(19)
N3 Si2 Cl1 100.15(14)
C10 Si2 Cl1 85.71(15)
N4 Si2 Cl1 169.89(15)
C1 Si2 Cl1 135.65(15)
N3 Si2 Ge1 107.31(14)
C10 Si2 Ge1 140.79(16)
N4 Si2 Ge1 106.01(14)
C1 Si2 Ge1 108.73(12)
Cl1 Si2 Ge1 75.94(5)
C40 C45 C44 119.5(5)
N2 Si1 N1 71.77(17)
N2 Si1 C3 105.12(19)
N1 Si1 C3 104.6(2)
N2 Si1 C2 35.86(17)
N1 Si1 C2 35.97(17)
C3 Si1 C2 109.95(19)
N2 Si1 Ge1 114.53(13)
N1 Si1 Ge1 108.80(14)
C3 Si1 Ge1 134.15(15)
C2 Si1 Ge1 115.59(13)

loop_
_geom_bond_atom_site_label_1
_geom_bond_atom_site_label_2
_geom_bond_distance
Ge1 Cl2 2.3635(14)
Ge1 Si2 2.4313(13)
Ge1 Si1 2.4626(13)
Cl1 Si2 2.4266(16)
N4 C1 1.308(7)
N4 C36 1.485(6)
N4 Si2 1.906(4)
C1 N3 1.353(6)
C1 C40 1.499(6)
C1 Si2 2.324(4)
O2 C8 1.385(5)
O2 C9 1.403(5)
N3 C32 1.496(7)
N3 Si2 1.852(4)
C2 N2 1.346(6)
C2 N1 1.350(6)
C2 C22 1.476(6)
C2 Si1 2.298(4)
N2 C28 1.476(6)
N2 Si1 1.828(4)
C3 C8 1.379(7)
C3 C4 1.408(6)
C3 Si1 1.887(5)
N1 C18 1.481(6)
N1 Si1 1.844(4)
C4 C5 1.381(7)
C5 C6 1.390(8)
C6 C7 1.393(7)
C7 C8 1.397(7)
C7 C15 1.522(7)
C9 C10 1.375(7)
C9 C14 1.377(7)
C10 C11 1.408(7)
C10 Si2 1.892(5)
C11 C12 1.397(8)
C12 C13 1.386(8)
C13 C14 1.402(7)
C14 C15 1.531(7)
C15 C17 1.526(7)
C15 C16 1.537(7)
C18 C19 1.518(7)
C18 C21 1.525(8)
C18 C20 1.529(7)
C22 C27 1.389(7)
C22 C23 1.395(7)
C23 C24 1.395(7)
C24 C25 1.378(8)
C25 C26 1.376(8)
C26 C27 1.387(7)
C28 C30 1.523(7)
C28 C31 1.529(7)
C28 C29 1.529(7)
C32 C34 1.521(8)
C32 C33 1.527(8)
C32 C35 1.539(8)
C36 C37 1.514(7)
C36 C39 1.531(8)
C36 C38 1.532(8)
C40 C45 1.384(7)
C40 C41 1.387(7)
C41 C42 1.384(7)
C42 C43 1.382(8)
C43 C44 1.377(8)
C44 C45 1.396(7)

loop_
_platon_squeeze_void_nr
_platon_squeeze_void_average_x
_platon_squeeze_void_average_y
_platon_squeeze_void_average_z
_platon_squeeze_void_volume
_platon_squeeze_void_count_electrons
_platon_squeeze_void_content
1 0.250 0.353 0.165 522 111 ' '
2 0.750 0.647 0.187 522 111 ' '
